data_4036471
loop_
_publ_author_name
'Feng, Xing'
'Tomiyasu, Hirotsugu'
'Hu, Jian-Yong'
'Wei, Xianfu'
'Redshaw, Carl'
'Elsegood, Mark R. J.'
'Horsburgh, Lynne'
'Teat, Simon J.'
'Yamato, Takehiko'

_publ_section_title
;
 Regioselective Substitution at the 1,3- and 6,8-Positions of Pyrene for
 the Construction of Small Dipolar Molecules.
;
_journal_issue 21
_journal_name_full 'The Journal of organic chemistry'
_journal_page_first 10973
_journal_page_last 10978
_journal_paper_doi 10.1021/acs.joc.5b02128
_journal_volume 80
_journal_year 2015
_chemical_formula_moiety 'C56 H34'
_chemical_formula_sum 'C56 H34'
_chemical_formula_weight 706.83
_space_group_crystal_system monoclinic
_space_group_IT_number 15
_space_group_name_Hall '-C 2yc'
_space_group_name_H-M_alt 'C 1 2/c 1'
_atom_sites_solution_hydrogens difmap
_atom_sites_solution_primary other
_audit_creation_method SHELXL-2014/6
_cell_angle_alpha 90
_cell_angle_beta 91.665(3)
_cell_angle_gamma 90
_cell_formula_units_Z 4
_cell_length_a 30.883(6)
_cell_length_b 14.684(3)
_cell_length_c 8.1485(15)
_cell_measurement_reflns_used 9946
_cell_measurement_temperature 100(2)
_cell_measurement_theta_max 33.63
_cell_measurement_theta_min 2.91
_cell_volume 3693.7(12)
_computing_cell_refinement 'Bruker SAINT'
_computing_data_collection 'Bruker APEX 2'
_computing_data_reduction 'Bruker SAINT'
_computing_molecular_graphics 'Bruker SHELXTL'
_computing_publication_material 'Bruker SHELXTL'
_computing_structure_refinement 'SHELXL-2014/6 (Sheldrick, 2014)'
_computing_structure_solution 'SHELXT 2014/1 (Sheldrick, 2014)'
_diffrn_ambient_temperature 100(2)
_diffrn_measured_fraction_theta_full 0.990
_diffrn_measured_fraction_theta_max 0.994
_diffrn_measurement_device_type 'Bruker APEX 2 CCD diffractometer'
_diffrn_measurement_method '\w rotation with narrow frames'
_diffrn_radiation_type synchrotron
_diffrn_radiation_wavelength 0.7085
_diffrn_reflns_av_R_equivalents 0.0520
_diffrn_reflns_av_unetI/netI 0.0418
_diffrn_reflns_Laue_measured_fraction_full 0.990
_diffrn_reflns_Laue_measured_fraction_max 0.994
_diffrn_reflns_limit_h_max 48
_diffrn_reflns_limit_h_min -48
_diffrn_reflns_limit_k_max 22
_diffrn_reflns_limit_k_min -22
_diffrn_reflns_limit_l_max 12
_diffrn_reflns_limit_l_min -12
_diffrn_reflns_number 35450
_diffrn_reflns_point_group_measured_fraction_full 0.990
_diffrn_reflns_point_group_measured_fraction_max 0.994
_diffrn_reflns_theta_full 25.157
_diffrn_reflns_theta_max 33.653
_diffrn_reflns_theta_min 2.909
_diffrn_source 'ALS Station 11.3.1'
_diffrn_standards_decay_% 0
_diffrn_standards_interval_count 0
_diffrn_standards_interval_time 0
_diffrn_standards_number 0
_exptl_absorpt_coefficient_mu 0.071
_exptl_absorpt_correction_T_max 0.999
_exptl_absorpt_correction_T_min 0.979
_exptl_absorpt_correction_type multi-scan
_exptl_absorpt_process_details 'SADABS v20012/1, Sheldrick, G.M., (2012)'
_exptl_crystal_colour 'dark yellow'
_exptl_crystal_density_diffrn 1.271
_exptl_crystal_description needle
_exptl_crystal_F_000 1480
_exptl_crystal_size_max 0.300
_exptl_crystal_size_mid 0.060
_exptl_crystal_size_min 0.020
_refine_diff_density_max 0.530
_refine_diff_density_min -0.208
_refine_diff_density_rms 0.056
_refine_ls_extinction_method none
_refine_ls_goodness_of_fit_ref 1.047
_refine_ls_hydrogen_treatment refall
_refine_ls_matrix_type full
_refine_ls_number_parameters 323
_refine_ls_number_reflns 7368
_refine_ls_number_restraints 0
_refine_ls_restrained_S_all 1.047
_refine_ls_R_factor_all 0.0547
_refine_ls_R_factor_gt 0.0470
_refine_ls_shift/su_max 0.001
_refine_ls_shift/su_mean 0.000
_refine_ls_structure_factor_coef Fsqd
_refine_ls_weighting_details 'w=1/[\s^2^(Fo^2^)+(0.0882P)^2^+0.8326P] where P=(Fo^2^+2Fc^2^)/3'
_refine_ls_weighting_scheme calc
_refine_ls_wR_factor_gt 0.1359
_refine_ls_wR_factor_ref 0.1439
_reflns_Friedel_coverage 0.000
_reflns_number_gt 6198
_reflns_number_total 7368
_reflns_threshold_expression 'I > 2\s(I)'
_cod_data_source_file jo5b02128_si_003.cif
_cod_data_source_block 5b
_cod_original_sg_symbol_H-M 'C 2/c'
_cod_database_code 4036471
_shelx_space_group_comment
; 
The symmetry employed for this shelxl refinement is uniquely defined 
by the following loop, which should always be used as a source of 
symmetry information in preference to the above space-group names. 
They are only intended as comments. 
;
_shelx_estimated_absorpt_t_min 0.979
_shelx_estimated_absorpt_t_max 0.999
_shelxl_version_number 2014/6

loop_
_space_group_symop_operation_xyz
'x, y, z'
'-x, y, -z+1/2'
'x+1/2, y+1/2, z'
'-x+1/2, y+1/2, -z+1/2'
'-x, -y, -z'
'x, -y, z-1/2'
'-x+1/2, -y+1/2, -z'
'x+1/2, -y+1/2, z-1/2'

loop_
_atom_site_label
_atom_site_type_symbol
_atom_site_fract_x
_atom_site_fract_y
_atom_site_fract_z
_atom_site_U_iso_or_equiv
_atom_site_adp_type
_atom_site_occupancy
_atom_site_site_symmetry_order
_atom_site_calc_flag
_atom_site_refinement_flags_posn
_atom_site_refinement_flags_adp
_atom_site_refinement_flags_occupancy
C1 C 0.0000 0.46892(7) 0.7500 0.01253(16) Uani 1 2 d S T P
C2 C 0.0000 0.37111(7) 0.7500 0.01248(16) Uani 1 2 d S T P
C3 C 0.03167(2) 0.32308(5) 0.65922(8) 0.01340(13) Uani 1 1 d . . .
C4 C 0.03020(2) 0.22683(5) 0.65498(9) 0.01472(13) Uani 1 1 d . . .
C5 C 0.0000 0.18187(7) 0.7500 0.01628(18) Uani 1 2 d S T P
H5 H 0.0000 0.1114(13) 0.7500 0.026(4) Uiso 1 2 d S . P
C6 C 0.06288(2) 0.37471(5) 0.57116(9) 0.01497(13) Uani 1 1 d . . .
H6 H 0.0842(4) 0.3432(9) 0.5020(16) 0.027(3) Uiso 1 1 d . . .
C7 C 0.06373(2) 0.46743(5) 0.57667(9) 0.01485(13) Uani 1 1 d . . .
H7 H 0.0848(4) 0.5009(9) 0.5144(16) 0.027(3) Uiso 1 1 d . . .
C8 C 0.03245(2) 0.51737(5) 0.66576(8) 0.01300(12) Uani 1 1 d . . .
C9 C 0.03259(2) 0.61413(5) 0.67012(8) 0.01390(13) Uani 1 1 d . . .
C10 C 0.0000 0.66099(7) 0.7500 0.01462(17) Uani 1 2 d S T P
H10 H 0.0000 0.7292(13) 0.7500 0.029(5) Uiso 1 2 d S . P
C11 C 0.05778(2) 0.17021(5) 0.54791(9) 0.01514(13) Uani 1 1 d . . .
C12 C 0.03729(3) 0.10840(5) 0.43996(10) 0.01924(15) Uani 1 1 d . . .
H12 H 0.0055(4) 0.1066(9) 0.4336(15) 0.024(3) Uiso 1 1 d . . .
C13 C 0.06147(3) 0.05231(6) 0.33866(11) 0.02238(16) Uani 1 1 d . . .
H13 H 0.0468(4) 0.0118(10) 0.2645(16) 0.031(3) Uiso 1 1 d . . .
C14 C 0.10638(3) 0.05708(6) 0.34407(10) 0.02195(16) Uani 1 1 d . . .
H14 H 0.1232(5) 0.0159(10) 0.2701(17) 0.037(4) Uiso 1 1 d . . .
C15 C 0.12718(3) 0.11799(6) 0.45115(10) 0.02108(15) Uani 1 1 d . . .
H15 H 0.1594(4) 0.1209(9) 0.4564(16) 0.031(3) Uiso 1 1 d . . .
C16 C 0.10313(2) 0.17402(5) 0.55238(10) 0.01791(14) Uani 1 1 d . . .
H16 H 0.1181(4) 0.2142(8) 0.6277(14) 0.021(3) Uiso 1 1 d . . .
C17 C 0.06665(2) 0.66273(5) 0.59466(9) 0.01630(13) Uani 1 1 d . . .
C18 C 0.09703(3) 0.69955(5) 0.53167(10) 0.01803(14) Uani 1 1 d . . .
C19 C 0.13396(2) 0.73845(5) 0.45687(9) 0.01661(14) Uani 1 1 d . . .
C20 C 0.14299(3) 0.83184(5) 0.46997(10) 0.01876(14) Uani 1 1 d . . .
H20 H 0.1220(4) 0.8746(9) 0.5301(16) 0.028(3) Uiso 1 1 d . . .
C21 C 0.17927(3) 0.86794(5) 0.39661(10) 0.01841(14) Uani 1 1 d . . .
H21 H 0.1859(4) 0.9354(9) 0.4055(17) 0.031(3) Uiso 1 1 d . . .
C22 C 0.20737(2) 0.81303(5) 0.30770(9) 0.01628(13) Uani 1 1 d . . .
C23 C 0.19825(3) 0.71955(5) 0.29584(10) 0.01844(14) Uani 1 1 d . . .
H23 H 0.2172(4) 0.6796(9) 0.2263(15) 0.025(3) Uiso 1 1 d . . .
C24 C 0.16203(3) 0.68282(5) 0.36875(10) 0.01862(14) Uani 1 1 d . . .
H24 H 0.1556(4) 0.6187(9) 0.3527(16) 0.031(3) Uiso 1 1 d . . .
C25 C 0.24511(2) 0.85273(5) 0.22535(9) 0.01721(14) Uani 1 1 d . . .
C26 C 0.24174(3) 0.93729(6) 0.14559(11) 0.02119(15) Uani 1 1 d . . .
H26 H 0.2133(5) 0.9703(10) 0.1444(18) 0.038(4) Uiso 1 1 d . . .
C27 C 0.27690(3) 0.97420(6) 0.06576(11) 0.02494(17) Uani 1 1 d . . .
H27 H 0.2736(5) 1.0308(10) 0.0079(18) 0.036(4) Uiso 1 1 d . . .
C28 C 0.31626(3) 0.92780(7) 0.06656(12) 0.02638(18) Uani 1 1 d . . .
H28 H 0.3411(5) 0.9535(10) 0.0071(19) 0.041(4) Uiso 1 1 d . . .
C29 C 0.32036(3) 0.84470(7) 0.14799(12) 0.02568(17) Uani 1 1 d . . .
H29 H 0.3500(5) 0.8133(10) 0.1493(18) 0.037(4) Uiso 1 1 d . . .
C30 C 0.28493(3) 0.80710(6) 0.22563(11) 0.02178(16) Uani 1 1 d . . .
H30 H 0.2884(4) 0.7472(9) 0.2834(17) 0.031(3) Uiso 1 1 d . . .

loop_
_atom_site_aniso_label
_atom_site_aniso_U_11
_atom_site_aniso_U_22
_atom_site_aniso_U_33
_atom_site_aniso_U_23
_atom_site_aniso_U_13
_atom_site_aniso_U_12
C1 0.0120(4) 0.0121(4) 0.0136(4) 0.000 0.0027(3) 0.000
C2 0.0121(4) 0.0121(4) 0.0134(4) 0.000 0.0028(3) 0.000
C3 0.0127(3) 0.0128(3) 0.0149(3) -0.0004(2) 0.0028(2) 0.0006(2)
C4 0.0138(3) 0.0132(3) 0.0173(3) -0.0010(2) 0.0035(2) 0.0007(2)
C5 0.0159(4) 0.0129(4) 0.0202(4) 0.000 0.0053(3) 0.000
C6 0.0132(3) 0.0149(3) 0.0171(3) -0.0008(2) 0.0047(2) 0.0003(2)
C7 0.0131(3) 0.0146(3) 0.0171(3) 0.0000(2) 0.0048(2) -0.0002(2)
C8 0.0119(3) 0.0133(3) 0.0140(3) 0.0004(2) 0.0029(2) -0.0002(2)
C9 0.0135(3) 0.0130(3) 0.0153(3) 0.0006(2) 0.0026(2) -0.0010(2)
C10 0.0144(4) 0.0126(4) 0.0171(4) 0.000 0.0030(3) 0.000
C11 0.0163(3) 0.0120(3) 0.0172(3) -0.0006(2) 0.0039(2) 0.0012(2)
C12 0.0202(3) 0.0146(3) 0.0230(3) -0.0034(2) 0.0034(3) -0.0011(2)
C13 0.0275(4) 0.0157(3) 0.0242(4) -0.0059(3) 0.0047(3) -0.0011(3)
C14 0.0278(4) 0.0162(3) 0.0223(3) -0.0012(3) 0.0079(3) 0.0055(3)
C15 0.0180(3) 0.0206(3) 0.0248(4) -0.0007(3) 0.0052(3) 0.0061(3)
C16 0.0158(3) 0.0175(3) 0.0206(3) -0.0026(2) 0.0027(2) 0.0026(2)
C17 0.0160(3) 0.0145(3) 0.0185(3) 0.0009(2) 0.0032(2) -0.0010(2)
C18 0.0170(3) 0.0166(3) 0.0206(3) 0.0022(2) 0.0037(2) -0.0013(2)
C19 0.0153(3) 0.0152(3) 0.0196(3) 0.0026(2) 0.0039(2) -0.0017(2)
C20 0.0172(3) 0.0162(3) 0.0233(3) -0.0008(3) 0.0070(3) -0.0013(2)
C21 0.0167(3) 0.0138(3) 0.0250(3) -0.0009(2) 0.0057(3) -0.0018(2)
C22 0.0141(3) 0.0148(3) 0.0201(3) 0.0011(2) 0.0034(2) -0.0012(2)
C23 0.0167(3) 0.0142(3) 0.0247(3) 0.0005(2) 0.0059(3) 0.0000(2)
C24 0.0179(3) 0.0129(3) 0.0253(3) 0.0012(2) 0.0048(3) -0.0002(2)
C25 0.0149(3) 0.0170(3) 0.0199(3) 0.0000(2) 0.0037(2) -0.0025(2)
C26 0.0179(3) 0.0192(3) 0.0266(4) 0.0047(3) 0.0031(3) -0.0031(3)
C27 0.0233(4) 0.0238(4) 0.0278(4) 0.0052(3) 0.0036(3) -0.0081(3)
C28 0.0216(4) 0.0292(4) 0.0287(4) -0.0010(3) 0.0085(3) -0.0091(3)
C29 0.0177(3) 0.0276(4) 0.0322(4) -0.0014(3) 0.0087(3) -0.0018(3)
C30 0.0168(3) 0.0220(4) 0.0268(4) 0.0015(3) 0.0051(3) -0.0002(3)

loop_
_atom_type_symbol
_atom_type_description
_atom_type_scat_dispersion_real
_atom_type_scat_dispersion_imag
_atom_type_scat_source
C C 0.0031 0.0016 'International Tables Vol C Tables 4.2.6.8 and 6.1.1.4'
H H 0.0000 0.0000 'International Tables Vol C Tables 4.2.6.8 and 6.1.1.4'

loop_
_geom_angle_atom_site_label_1
_geom_angle_atom_site_label_2
_geom_angle_atom_site_label_3
_geom_angle
_geom_angle_site_symmetry_1
_geom_angle_site_symmetry_3
C8 C1 C8 119.95(9) 2_556 .
C8 C1 C2 120.03(4) 2_556 .
C8 C1 C2 120.03(4) . .
C3 C2 C3 120.87(9) 2_556 .
C3 C2 C1 119.56(4) 2_556 .
C3 C2 C1 119.56(4) . .
C4 C3 C2 118.93(6) . .
C4 C3 C6 122.50(6) . .
C2 C3 C6 118.54(7) . .
C5 C4 C3 118.73(7) . .
C5 C4 C11 117.61(7) . .
C3 C4 C11 123.59(6) . .
C4 C5 C4 123.53(9) 2_556 .
C4 C5 H5 118.24(5) 2_556 .
C4 C5 H5 118.24(5) . .
C7 C6 C3 121.62(6) . .
C7 C6 H6 118.1(8) . .
C3 C6 H6 120.3(8) . .
C6 C7 C8 121.14(6) . .
C6 C7 H7 120.1(8) . .
C8 C7 H7 118.6(8) . .
C9 C8 C1 119.34(6) . .
C9 C8 C7 121.63(6) . .
C1 C8 C7 119.03(7) . .
C10 C9 C8 120.17(6) . .
C10 C9 C17 120.37(7) . .
C8 C9 C17 119.45(6) . .
C9 C10 C9 120.94(9) . 2_556
C9 C10 H10 119.53(5) . .
C9 C10 H10 119.53(5) 2_556 .
C16 C11 C12 118.35(7) . .
C16 C11 C4 123.40(7) . .
C12 C11 C4 118.23(7) . .
C13 C12 C11 120.84(8) . .
C13 C12 H12 120.3(7) . .
C11 C12 H12 118.9(7) . .
C14 C13 C12 120.14(8) . .
C14 C13 H13 120.4(8) . .
C12 C13 H13 119.4(8) . .
C13 C14 C15 119.62(7) . .
C13 C14 H14 118.8(8) . .
C15 C14 H14 121.5(8) . .
C14 C15 C16 120.35(8) . .
C14 C15 H15 119.8(8) . .
C16 C15 H15 119.9(8) . .
C15 C16 C11 120.69(7) . .
C15 C16 H16 119.1(7) . .
C11 C16 H16 120.1(7) . .
C18 C17 C9 176.23(8) . .
C17 C18 C19 176.99(8) . .
C20 C19 C24 118.90(7) . .
C20 C19 C18 121.20(7) . .
C24 C19 C18 119.90(7) . .
C21 C20 C19 120.07(7) . .
C21 C20 H20 119.6(7) . .
C19 C20 H20 120.2(7) . .
C20 C21 C22 121.44(7) . .
C20 C21 H21 120.4(8) . .
C22 C21 H21 118.2(8) . .
C21 C22 C23 118.17(7) . .
C21 C22 C25 120.99(7) . .
C23 C22 C25 120.83(7) . .
C24 C23 C22 120.79(7) . .
C24 C23 H23 119.9(7) . .
C22 C23 H23 119.1(7) . .
C23 C24 C19 120.62(7) . .
C23 C24 H24 118.9(8) . .
C19 C24 H24 120.4(8) . .
C30 C25 C26 118.50(7) . .
C30 C25 C22 120.90(7) . .
C26 C25 C22 120.60(7) . .
C27 C26 C25 120.83(8) . .
C27 C26 H26 120.2(8) . .
C25 C26 H26 119.0(8) . .
C26 C27 C28 119.98(8) . .
C26 C27 H27 119.6(9) . .
C28 C27 H27 120.4(8) . .
C29 C28 C27 119.85(8) . .
C29 C28 H28 120.3(9) . .
C27 C28 H28 119.8(9) . .
C28 C29 C30 120.11(8) . .
C28 C29 H29 117.9(8) . .
C30 C29 H29 122.0(8) . .
C29 C30 C25 120.71(8) . .
C29 C30 H30 119.1(8) . .
C25 C30 H30 120.2(8) . .

loop_
_geom_bond_atom_site_label_1
_geom_bond_atom_site_label_2
_geom_bond_distance
_geom_bond_site_symmetry_2
C1 C8 1.4218(8) 2_556
C1 C8 1.4218(8) .
C1 C2 1.4362(14) .
C2 C3 1.4294(8) 2_556
C2 C3 1.4295(8) .
C3 C4 1.4145(11) .
C3 C6 1.4348(10) .
C4 C5 1.3955(8) .
C4 C11 1.4903(10) .
C5 C4 1.3954(8) 2_556
C5 H5 1.035(18) .
C6 C7 1.3625(11) .
C6 H6 0.993(13) .
C7 C8 1.4279(10) .
C7 H7 0.970(13) .
C8 C9 1.4213(11) .
C9 C10 1.3958(8) .
C9 C17 1.4251(10) .
C10 C9 1.3959(8) 2_556
C10 H10 1.002(19) .
C11 C16 1.4010(11) .
C11 C12 1.4021(11) .
C12 C13 1.3977(11) .
C12 H12 0.982(12) .
C13 C14 1.3882(13) .
C13 H13 0.953(14) .
C14 C15 1.3933(13) .
C14 H14 1.008(14) .
C15 C16 1.3945(11) .
C15 H15 0.994(13) .
C16 H16 0.960(12) .
C17 C18 1.2100(10) .
C18 C19 1.4279(10) .
C19 C20 1.4029(11) .
C19 C24 1.4038(11) .
C20 C21 1.3901(11) .
C20 H20 1.035(13) .
C21 C22 1.4017(11) .
C21 H21 1.013(13) .
C22 C23 1.4040(11) .
C22 C25 1.4813(10) .
C23 C24 1.3905(11) .
C23 H23 1.014(13) .
C24 H24 0.971(14) .
C25 C30 1.4004(11) .
C25 C26 1.4040(11) .
C26 C27 1.3917(11) .
C26 H26 1.002(14) .
C27 C28 1.3935(14) .
C27 H27 0.960(15) .
C28 C29 1.3929(14) .
C28 H28 0.993(16) .
C29 C30 1.3937(11) .
C29 H29 1.025(15) .
C30 H30 1.002(14) .

loop_
_geom_torsion_atom_site_label_1
_geom_torsion_atom_site_label_2
_geom_torsion_atom_site_label_3
_geom_torsion_atom_site_label_4
_geom_torsion
_geom_torsion_site_symmetry_1
_geom_torsion_site_symmetry_4
C8 C1 C2 C3 -2.61(4) 2_556 2_556
C8 C1 C2 C3 177.39(4) . 2_556
C8 C1 C2 C3 177.39(4) 2_556 .
C8 C1 C2 C3 -2.61(4) . .
C3 C2 C3 C4 2.51(5) 2_556 .
C1 C2 C3 C4 -177.49(5) . .
C3 C2 C3 C6 -179.60(7) 2_556 .
C1 C2 C3 C6 0.40(7) . .
C2 C3 C4 C5 -4.96(9) . .
C6 C3 C4 C5 177.24(6) . .
C2 C3 C4 C11 171.93(6) . .
C6 C3 C4 C11 -5.87(11) . .
C3 C4 C5 C4 2.53(5) . 2_556
C11 C4 C5 C4 -174.55(7) . 2_556
C4 C3 C6 C7 179.93(7) . .
C2 C3 C6 C7 2.11(10) . .
C3 C6 C7 C8 -2.38(11) . .
C8 C1 C8 C9 1.45(4) 2_556 .
C2 C1 C8 C9 -178.55(4) . .
C8 C1 C8 C7 -177.61(7) 2_556 .
C2 C1 C8 C7 2.39(7) . .
C6 C7 C8 C9 -178.94(7) . .
C6 C7 C8 C1 0.10(10) . .
C1 C8 C9 C10 -2.94(9) . .
C7 C8 C9 C10 176.10(6) . .
C1 C8 C9 C17 176.03(6) . .
C7 C8 C9 C17 -4.93(10) . .
C8 C9 C10 C9 1.48(4) . 2_556
C17 C9 C10 C9 -177.48(7) . 2_556
C5 C4 C11 C16 -125.83(7) . .
C3 C4 C11 C16 57.25(11) . .
C5 C4 C11 C12 52.58(9) . .
C3 C4 C11 C12 -124.34(8) . .
C16 C11 C12 C13 -0.35(12) . .
C4 C11 C12 C13 -178.84(7) . .
C11 C12 C13 C14 0.13(13) . .
C12 C13 C14 C15 0.08(13) . .
C13 C14 C15 C16 -0.07(13) . .
C14 C15 C16 C11 -0.16(12) . .
C12 C11 C16 C15 0.36(11) . .
C4 C11 C16 C15 178.77(7) . .
C24 C19 C20 C21 -0.09(12) . .
C18 C19 C20 C21 179.72(8) . .
C19 C20 C21 C22 0.41(13) . .
C20 C21 C22 C23 -0.73(12) . .
C20 C21 C22 C25 177.94(7) . .
C21 C22 C23 C24 0.75(12) . .
C25 C22 C23 C24 -177.92(7) . .
C22 C23 C24 C19 -0.46(12) . .
C20 C19 C24 C23 0.11(12) . .
C18 C19 C24 C23 -179.70(8) . .
C21 C22 C25 C30 140.41(8) . .
C23 C22 C25 C30 -40.96(11) . .
C21 C22 C25 C26 -39.38(11) . .
C23 C22 C25 C26 139.25(8) . .
C30 C25 C26 C27 1.25(13) . .
C22 C25 C26 C27 -178.95(8) . .
C25 C26 C27 C28 -1.01(14) . .
C26 C27 C28 C29 -0.29(14) . .
C27 C28 C29 C30 1.33(14) . .
C28 C29 C30 C25 -1.08(14) . .
C26 C25 C30 C29 -0.21(13) . .
C22 C25 C30 C29 180.00(8) . .
